data_7228909
loop_
_publ_author_name
'Feng, Yan Fang'
'Tang, Qi'
'Luo, Kai Liang'
'Wu, Ji Qing'
'Zhang, Zhong'
'Liang, Yuning'
'Liang, Fu Pei'

_publ_section_title
;
 Controllable assembly of Cu(II) coordination compounds based on a
 flexible zwitterionic benzimidazole-dicarboxylate ligand: Synthesis,
 structural diversity, reversible SCSC transformation and magnetic
 properties
;
_journal_name_full CrystEngComm
_journal_paper_doi 10.1039/C7CE01215B
_journal_year 2017
_chemical_formula_moiety 'C26 H28 Cl2 Cu N4 O8'
_chemical_formula_sum 'C26 H28 Cl2 Cu N4 O8'
_chemical_formula_weight 658.96
_chemical_name_systematic
; 
 ? 
;
_space_group_IT_number 2
_symmetry_cell_setting triclinic
_symmetry_space_group_name_Hall '-P 1'
_symmetry_space_group_name_H-M 'P -1'
_atom_sites_solution_hydrogens geom
_atom_sites_solution_primary direct
_atom_sites_solution_secondary difmap
_audit_creation_method SHELXL-97
_audit_update_record
;
2017-05-23 deposited with the CCDC.
2017-08-15 downloaded from the CCDC.
;
_cell_angle_alpha 104.209(4)
_cell_angle_beta 97.479(4)
_cell_angle_gamma 102.373(3)
_cell_formula_units_Z 1
_cell_length_a 7.1515(19)
_cell_length_b 8.865(2)
_cell_length_c 11.362(3)
_cell_measurement_reflns_used 5922
_cell_measurement_temperature 296(2)
_cell_measurement_theta_max 26.47
_cell_measurement_theta_min 2.45
_cell_volume 669.2(3)
_computing_cell_refinement SMART
_computing_data_collection 'SMART (Bruker, 2000)'
_computing_data_reduction 'SAINT (Bruker, 2000)'
_computing_molecular_graphics DIAMOND
_computing_publication_material DIAMOND
_computing_structure_refinement SHELXTL
_computing_structure_solution 'SHELXTL (Bruker, 2000)'
_diffrn_ambient_temperature 296(2)
_diffrn_measured_fraction_theta_full 0.998
_diffrn_measured_fraction_theta_max 0.998
_diffrn_measurement_device_type 'Bruker Smart Apex CCD II'
_diffrn_measurement_method 'phi and omega scans'
_diffrn_radiation_monochromator graphite
_diffrn_radiation_source 'fine-focus sealed tube'
_diffrn_radiation_type MoK\a
_diffrn_radiation_wavelength 0.71073
_diffrn_reflns_av_R_equivalents 0.0214
_diffrn_reflns_av_sigmaI/netI 0.0216
_diffrn_reflns_limit_h_max 8
_diffrn_reflns_limit_h_min -8
_diffrn_reflns_limit_k_max 10
_diffrn_reflns_limit_k_min -10
_diffrn_reflns_limit_l_max 14
_diffrn_reflns_limit_l_min -14
_diffrn_reflns_number 7788
_diffrn_reflns_theta_full 26.00
_diffrn_reflns_theta_max 26.00
_diffrn_reflns_theta_min 1.88
_exptl_absorpt_coefficient_mu 1.074
_exptl_absorpt_correction_T_max 0.7602
_exptl_absorpt_correction_T_min 0.7115
_exptl_absorpt_correction_type multi-scan
_exptl_absorpt_process_details 'SADABS(Sheldrick, 1996)'
_exptl_crystal_colour blue
_exptl_crystal_density_diffrn 1.635
_exptl_crystal_density_method 'not measured'
_exptl_crystal_description needle
_exptl_crystal_F_000 339
_exptl_crystal_size_max 0.34
_exptl_crystal_size_mid 0.30
_exptl_crystal_size_min 0.27
_refine_diff_density_max 0.704
_refine_diff_density_min -0.549
_refine_diff_density_rms 0.068
_refine_ls_extinction_method none
_refine_ls_goodness_of_fit_ref 1.026
_refine_ls_hydrogen_treatment constr
_refine_ls_matrix_type full
_refine_ls_number_parameters 187
_refine_ls_number_reflns 2622
_refine_ls_number_restraints 0
_refine_ls_restrained_S_all 1.026
_refine_ls_R_factor_all 0.0333
_refine_ls_R_factor_gt 0.0322
_refine_ls_shift/su_max 0.000
_refine_ls_shift/su_mean 0.000
_refine_ls_structure_factor_coef Fsqd
_refine_ls_weighting_details 'calc w=1/[\s^2^(Fo^2^)+(0.0447P)^2^+0.6191P] where P=(Fo^2^+2Fc^2^)/3'
_refine_ls_weighting_scheme calc
_refine_ls_wR_factor_gt 0.0876
_refine_ls_wR_factor_ref 0.0882
_reflns_number_gt 2509
_reflns_number_total 2622
_reflns_threshold_expression >2sigma(I)
_cod_data_source_file c7ce01215b2.cif
_cod_data_source_block fyfcomplex6
_cod_depositor_comments
;
The following automatic conversions were performed:

'_symmetry_cell_setting' value 'Triclinic' changed to 'triclinic'
according to
/home/data/users/saulius/crontab/automatic-downloads/rss-feeds/RSC/lib/dictionaries/cif_core.dic
dictionary named 'cif_core.dic' version 2.4.2 from 2011-04-26.

Automatic conversion script
Id: cif_fix_values 4973 2017-02-22 13:04:09Z antanas 
;
_cod_database_code 7228909

loop_
_symmetry_equiv_pos_as_xyz
'x, y, z'
'-x, -y, -z'

loop_
_atom_site_label
_atom_site_type_symbol
_atom_site_fract_x
_atom_site_fract_y
_atom_site_fract_z
_atom_site_U_iso_or_equiv
_atom_site_adp_type
_atom_site_occupancy
_atom_site_symmetry_multiplicity
_atom_site_calc_flag
_atom_site_refinement_flags
C1 C 0.1016(3) 0.8290(2) 0.33089(17) 0.0245(4) Uani 1 1 d .
C2 C 0.0505(3) 0.7070(3) 0.3873(2) 0.0318(4) Uani 1 1 d .
H2 H -0.0234 0.6041 0.3427 0.038 Uiso 1 1 calc R
C3 C 0.1168(4) 0.7487(3) 0.5137(2) 0.0374(5) Uani 1 1 d .
H3A H 0.0884 0.6708 0.5552 0.045 Uiso 1 1 calc R
C4 C 0.2251(3) 0.9041(3) 0.5814(2) 0.0361(5) Uani 1 1 d .
H4 H 0.2643 0.9266 0.6666 0.043 Uiso 1 1 calc R
C5 C 0.2754(3) 1.0249(3) 0.52578(19) 0.0314(4) Uani 1 1 d .
H5 H 0.3477 1.1281 0.5708 0.038 Uiso 1 1 calc R
C6 C 0.2112(3) 0.9828(2) 0.39768(18) 0.0254(4) Uani 1 1 d .
C7 C 0.1452(3) 0.9763(3) 0.20106(19) 0.0292(4) Uani 1 1 d .
H7 H 0.1403 1.0075 0.1285 0.035 Uiso 1 1 calc R
C8 C -0.0521(3) 0.6944(2) 0.10182(18) 0.0284(4) Uani 1 1 d .
H8A H -0.0041 0.5999 0.1017 0.034 Uiso 1 1 calc R
H8B H -0.0357 0.7207 0.0252 0.034 Uiso 1 1 calc R
C9 C -0.2669(3) 0.6570(2) 0.1085(2) 0.0306(4) Uani 1 1 d .
H9A H -0.2808 0.6345 0.1867 0.037 Uiso 1 1 calc R
H9B H -0.3349 0.5602 0.0430 0.037 Uiso 1 1 calc R
C10 C -0.3654(3) 0.7904(2) 0.09718(18) 0.0271(4) Uani 1 1 d .
C11 C 0.3495(4) 1.2409(3) 0.3416(2) 0.0450(6) Uani 1 1 d .
H11A H 0.3534 1.2952 0.4275 0.054 Uiso 1 1 calc R
H11B H 0.4824 1.2433 0.3311 0.054 Uiso 1 1 calc R
C12 C 0.2660(4) 1.3276(3) 0.2622(3) 0.0498(7) Uani 1 1 d .
H12A H 0.1369 1.3319 0.2779 0.060 Uiso 1 1 calc R
H12B H 0.2514 1.2673 0.1764 0.060 Uiso 1 1 calc R
C13 C 0.3855(3) 1.4960(3) 0.2810(2) 0.0314(4) Uani 1 1 d .
Cl1 Cl -0.72480(10) 0.77797(8) -0.12870(6) 0.05051(18) Uani 1 1 d .
Cu1 Cu -0.5000 1.0000 0.0000 0.02737(12) Uani 1 2 d S
N1 N 0.0626(2) 0.8300(2) 0.20727(15) 0.0248(3) Uani 1 1 d .
N2 N 0.2361(2) 1.0724(2) 0.31270(16) 0.0291(4) Uani 1 1 d .
O1 O -0.4928(2) 0.81531(19) 0.15893(14) 0.0348(3) Uani 1 1 d .
O2 O -0.3146(2) 0.86901(19) 0.02194(15) 0.0368(4) Uani 1 1 d .
O3 O 0.3116(2) 1.55790(19) 0.19708(16) 0.0392(4) Uani 1 1 d .
H3 H 0.3834 1.6505 0.2034 0.059 Uiso 1 1 d R
O4 O 0.5322(3) 1.5621(2) 0.35674(16) 0.0514(5) Uani 1 1 d .

loop_
_atom_site_aniso_label
_atom_site_aniso_U_11
_atom_site_aniso_U_22
_atom_site_aniso_U_33
_atom_site_aniso_U_23
_atom_site_aniso_U_13
_atom_site_aniso_U_12
C1 0.0237(9) 0.0277(10) 0.0241(9) 0.0085(8) 0.0048(7) 0.0097(7)
C2 0.0363(11) 0.0273(10) 0.0342(11) 0.0121(9) 0.0076(9) 0.0087(8)
C3 0.0461(13) 0.0406(12) 0.0347(11) 0.0207(10) 0.0127(10) 0.0157(10)
C4 0.0423(12) 0.0460(13) 0.0240(10) 0.0122(9) 0.0058(9) 0.0173(10)
C5 0.0311(11) 0.0334(11) 0.0267(10) 0.0049(8) 0.0003(8) 0.0093(9)
C6 0.0224(9) 0.0281(10) 0.0272(10) 0.0103(8) 0.0034(7) 0.0081(7)
C7 0.0273(10) 0.0336(11) 0.0275(10) 0.0141(8) 0.0018(8) 0.0053(8)
C8 0.0305(10) 0.0272(10) 0.0253(9) 0.0030(8) 0.0006(8) 0.0106(8)
C9 0.0280(10) 0.0233(9) 0.0380(11) 0.0098(8) -0.0022(8) 0.0054(8)
C10 0.0251(9) 0.0264(10) 0.0280(10) 0.0096(8) -0.0024(8) 0.0050(8)
C11 0.0441(13) 0.0335(12) 0.0462(14) 0.0186(10) -0.0135(11) -0.0089(10)
C12 0.0357(13) 0.0358(13) 0.0754(19) 0.0259(13) -0.0047(12) 0.0013(10)
C13 0.0326(11) 0.0286(10) 0.0340(11) 0.0096(9) 0.0106(9) 0.0063(8)
Cl1 0.0522(4) 0.0473(4) 0.0448(3) 0.0169(3) -0.0065(3) 0.0027(3)
Cu1 0.0271(2) 0.0353(2) 0.0279(2) 0.01814(15) 0.00782(14) 0.01305(15)
N1 0.0236(8) 0.0267(8) 0.0234(8) 0.0076(6) 0.0020(6) 0.0062(6)
N2 0.0284(9) 0.0269(9) 0.0293(9) 0.0109(7) -0.0005(7) 0.0017(7)
O1 0.0394(8) 0.0370(8) 0.0364(8) 0.0171(7) 0.0123(7) 0.0164(7)
O2 0.0343(8) 0.0442(9) 0.0462(9) 0.0280(7) 0.0140(7) 0.0190(7)
O3 0.0341(8) 0.0345(8) 0.0515(10) 0.0194(7) 0.0045(7) 0.0080(7)
O4 0.0620(12) 0.0398(9) 0.0385(9) 0.0158(8) -0.0093(8) -0.0101(8)

loop_
_atom_type_symbol
_atom_type_description
_atom_type_scat_dispersion_real
_atom_type_scat_dispersion_imag
_atom_type_scat_source
C C 0.0033 0.0016 'International Tables Vol C Tables 4.2.6.8 and 6.1.1.4'
H H 0.0000 0.0000 'International Tables Vol C Tables 4.2.6.8 and 6.1.1.4'
Cl Cl 0.1484 0.1585 'International Tables Vol C Tables 4.2.6.8 and 6.1.1.4'
Cu Cu 0.3201 1.2651 'International Tables Vol C Tables 4.2.6.8 and 6.1.1.4'
N N 0.0061 0.0033 'International Tables Vol C Tables 4.2.6.8 and 6.1.1.4'
O O 0.0106 0.0060 'International Tables Vol C Tables 4.2.6.8 and 6.1.1.4'

loop_
_geom_angle_atom_site_label_1
_geom_angle_atom_site_label_2
_geom_angle_atom_site_label_3
_geom_angle
_geom_angle_site_symmetry_1
_geom_angle_site_symmetry_3
C6 C1 C2 122.05(19) . .
C6 C1 N1 106.56(17) . .
C2 C1 N1 131.38(19) . .
C3 C2 C1 115.8(2) . .
C3 C2 H2 122.1 . .
C1 C2 H2 122.1 . .
C2 C3 C4 122.3(2) . .
C2 C3 H3A 118.9 . .
C4 C3 H3A 118.9 . .
C5 C4 C3 122.0(2) . .
C5 C4 H4 119.0 . .
C3 C4 H4 119.0 . .
C4 C5 C6 116.0(2) . .
C4 C5 H5 122.0 . .
C6 C5 H5 122.0 . .
C1 C6 C5 121.90(18) . .
C1 C6 N2 106.77(17) . .
C5 C6 N2 131.33(19) . .
N1 C7 N2 110.87(18) . .
N1 C7 H7 124.6 . .
N2 C7 H7 124.6 . .
N1 C8 C9 111.15(16) . .
N1 C8 H8A 109.4 . .
C9 C8 H8A 109.4 . .
N1 C8 H8B 109.4 . .
C9 C8 H8B 109.4 . .
H8A C8 H8B 108.0 . .
C8 C9 C10 114.82(17) . .
C8 C9 H9A 108.6 . .
C10 C9 H9A 108.6 . .
C8 C9 H9B 108.6 . .
C10 C9 H9B 108.6 . .
H9A C9 H9B 107.5 . .
O1 C10 O2 123.22(18) . .
O1 C10 C9 119.39(18) . .
O2 C10 C9 117.37(18) . .
C12 C11 N2 112.16(19) . .
C12 C11 H11A 109.2 . .
N2 C11 H11A 109.2 . .
C12 C11 H11B 109.2 . .
N2 C11 H11B 109.2 . .
H11A C11 H11B 107.9 . .
C11 C12 C13 114.2(2) . .
C11 C12 H12A 108.7 . .
C13 C12 H12A 108.7 . .
C11 C12 H12B 108.7 . .
C13 C12 H12B 108.7 . .
H12A C12 H12B 107.6 . .
O4 C13 O3 124.7(2) . .
O4 C13 C12 125.3(2) . .
O3 C13 C12 109.9(2) . .
O2 Cu1 O2 180.0 2_475 .
O2 Cu1 Cl1 89.45(6) 2_475 .
O2 Cu1 Cl1 90.55(6) . .
O2 Cu1 Cl1 90.55(6) 2_475 2_475
O2 Cu1 Cl1 89.45(6) . 2_475
Cl1 Cu1 Cl1 180.00(3) . 2_475
C7 N1 C1 108.02(16) . .
C7 N1 C8 125.44(17) . .
C1 N1 C8 126.53(17) . .
C7 N2 C6 107.78(17) . .
C7 N2 C11 126.41(19) . .
C6 N2 C11 125.76(18) . .
C10 O2 Cu1 108.61(13) . .
C13 O3 H3 110.6 . .

loop_
_geom_bond_atom_site_label_1
_geom_bond_atom_site_label_2
_geom_bond_distance
_geom_bond_site_symmetry_2
C1 C6 1.389(3) .
C1 C2 1.395(3) .
C1 N1 1.398(2) .
C2 C3 1.383(3) .
C2 H2 0.9300 .
C3 C4 1.399(3) .
C3 H3A 0.9300 .
C4 C5 1.379(3) .
C4 H4 0.9300 .
C5 C6 1.398(3) .
C5 H5 0.9300 .
C6 N2 1.398(3) .
C7 N1 1.328(3) .
C7 N2 1.332(3) .
C7 H7 0.9300 .
C8 N1 1.472(2) .
C8 C9 1.517(3) .
C8 H8A 0.9700 .
C8 H8B 0.9700 .
C9 C10 1.523(3) .
C9 H9A 0.9700 .
C9 H9B 0.9700 .
C10 O1 1.244(3) .
C10 O2 1.270(3) .
C11 C12 1.469(3) .
C11 N2 1.472(3) .
C11 H11A 0.9700 .
C11 H11B 0.9700 .
C12 C13 1.501(3) .
C12 H12A 0.9700 .
C12 H12B 0.9700 .
C13 O4 1.200(3) .
C13 O3 1.319(3) .
Cl1 Cu1 2.2839(7) .
Cu1 O2 1.9708(15) 2_475
Cu1 O2 1.9708(15) .
Cu1 Cl1 2.2839(7) 2_475
O3 H3 0.8505 .

loop_
_geom_hbond_atom_site_label_D
_geom_hbond_atom_site_label_H
_geom_hbond_atom_site_label_A
_geom_hbond_distance_DH
_geom_hbond_distance_HA
_geom_hbond_distance_DA
_geom_hbond_angle_DHA
_geom_hbond_site_symmetry_A
O3 H3 O1 0.85 1.76 2.574(2) 159.6 1_665

loop_
_geom_torsion_atom_site_label_1
_geom_torsion_atom_site_label_2
_geom_torsion_atom_site_label_3
_geom_torsion_atom_site_label_4
_geom_torsion
_geom_torsion_site_symmetry_1
C6 C1 C2 C3 -0.3(3) .
N1 C1 C2 C3 179.3(2) .
C1 C2 C3 C4 1.2(3) .
C2 C3 C4 C5 -1.1(4) .
C3 C4 C5 C6 0.2(3) .
C2 C1 C6 C5 -0.6(3) .
N1 C1 C6 C5 179.67(18) .
C2 C1 C6 N2 179.50(18) .
N1 C1 C6 N2 -0.2(2) .
C4 C5 C6 C1 0.7(3) .
C4 C5 C6 N2 -179.5(2) .
N1 C8 C9 C10 64.5(2) .
C8 C9 C10 O1 -143.6(2) .
C8 C9 C10 O2 37.8(3) .
N2 C11 C12 C13 -175.2(2) .
C11 C12 C13 O4 -3.4(4) .
C11 C12 C13 O3 173.1(2) .
N2 C7 N1 C1 -0.1(2) .
N2 C7 N1 C8 179.06(17) .
C6 C1 N1 C7 0.2(2) .
C2 C1 N1 C7 -179.4(2) .
C6 C1 N1 C8 -178.99(17) .
C2 C1 N1 C8 1.4(3) .
C9 C8 N1 C7 -109.2(2) .
C9 C8 N1 C1 69.9(2) .
N1 C7 N2 C6 0.0(2) .
N1 C7 N2 C11 177.8(2) .
C1 C6 N2 C7 0.1(2) .
C5 C6 N2 C7 -179.7(2) .
C1 C6 N2 C11 -177.7(2) .
C5 C6 N2 C11 2.5(4) .
C12 C11 N2 C7 35.4(4) .
C12 C11 N2 C6 -147.3(2) .
O1 C10 O2 Cu1 -10.2(3) .
C9 C10 O2 Cu1 168.38(13) .
Cl1 Cu1 O2 C10 -77.51(14) .
Cl1 Cu1 O2 C10 102.49(14) 2_475
